data_7030198
loop_
_publ_author_name
'Kushch, L. A.'
'Sasnovskaya, V. D.'
'Dmitriev, A. I.'
'Yagubskii, E. B.'
'Koplak, O. V.'
'Zorina, L. V.'
'Boukhvalov, D. W.'

_publ_section_title
;
 New single-molecule magnet based on Mn12 oxocarboxylate clusters with
 mixed carboxylate ligands,
 [Mn12O12(CN-o-C6H4CO2)12(CH3CO2)4(H2O)4]&#x00B7;8CH2Cl2: Synthesis,
 crystal and electronic structure, magnetic properties.
;
_journal_issue 44
_journal_name_full 'Dalton transactions (Cambridge, England : 2003)'
_journal_page_first 13747
_journal_page_last 13754
_journal_paper_doi 10.1039/c2dt31173a
_journal_volume 41
_journal_year 2012
_chemical_compound_source 'synthesis as described'
_chemical_formula_moiety 'C104 H68 Mn12 N12 O48, 8(C H2 Cl2)'
_chemical_formula_sum 'C112 H84 Cl16 Mn12 N12 O48'
_chemical_formula_weight 3592.39
_space_group_IT_number 88
_symmetry_cell_setting tetragonal
_symmetry_space_group_name_Hall '-I 4ad'
_symmetry_space_group_name_H-M 'I 41/a :2'
_atom_sites_solution_hydrogens geom
_atom_sites_solution_primary direct
_atom_sites_solution_secondary difmap
_audit_creation_method
;
CrysAlis RED (Oxford Diffraction Ltd.),
SHELXL-97 and WinGX routine-INITIALISE
;
_cell_angle_alpha 90.00
_cell_angle_beta 90.00
_cell_angle_gamma 90.00
_cell_formula_units_Z 4
_cell_length_a 21.0064(15)
_cell_length_b 21.0064(15)
_cell_length_c 42.006(4)
_cell_measurement_reflns_used 8940
_cell_measurement_temperature 150(2)
_cell_measurement_theta_max 25.5
_cell_measurement_theta_min 2.6
_cell_volume 18536(3)
_computing_cell_refinement 'CrysAlis RED, Oxford Diffraction Ltd.'
_computing_data_collection 'CrysAlis CCD, Oxford Diffraction Ltd.'
_computing_data_reduction 'CrysAlis RED, Oxford Diffraction Ltd.'
_computing_molecular_graphics 'DIAMOND 3.1 (Crystal Impact GbR 2005)'
_computing_publication_material 'WinGX publication routines (Farrugia, 1999)'
_computing_structure_refinement 'SHELXL-97 (Sheldrick, 2008)'
_computing_structure_solution 'SHELXS-97 (Sheldrick, 2008)'
_diffrn_ambient_temperature 150(2)
_diffrn_detector_area_resol_mean 10.4752
_diffrn_measured_fraction_theta_full 0.908
_diffrn_measured_fraction_theta_max 0.882
_diffrn_measurement_device_type 'Xcalibur, Ruby, Gemini'
_diffrn_measurement_method \w-scan
_diffrn_radiation_monochromator graphite
_diffrn_radiation_source 'Enhance (Mo) X-ray Source'
_diffrn_radiation_type MoK\a
_diffrn_radiation_wavelength 0.71073
_diffrn_reflns_av_R_equivalents 0.1408
_diffrn_reflns_av_sigmaI/netI 0.0929
_diffrn_reflns_limit_h_max 21
_diffrn_reflns_limit_h_min -21
_diffrn_reflns_limit_k_max 25
_diffrn_reflns_limit_k_min -25
_diffrn_reflns_limit_l_max 50
_diffrn_reflns_limit_l_min -49
_diffrn_reflns_number 46525
_diffrn_reflns_theta_full 25.25
_diffrn_reflns_theta_max 25.58
_diffrn_reflns_theta_min 4.23
_exptl_absorpt_coefficient_mu 1.084
_exptl_absorpt_correction_T_max 1.00000
_exptl_absorpt_correction_T_min 0.36360
_exptl_absorpt_correction_type multi-scan
_exptl_absorpt_process_details
;
CrysAlis RED, Oxford Diffraction Ltd.,
Version 1.171.32.5 (release 08-05-2007 CrysAlis171 .NET)
(compiled May 8 2007,13:10:02)
Empirical absorption correction using spherical harmonics,
implemented in SCALE3 ABSPACK scaling algorithm.
;
_exptl_crystal_colour black
_exptl_crystal_density_diffrn 1.287
_exptl_crystal_density_method 'not measured'
_exptl_crystal_description bulky
_exptl_crystal_F_000 7184
_exptl_crystal_size_max 0.3
_exptl_crystal_size_mid 0.2
_exptl_crystal_size_min 0.1
_refine_diff_density_max 1.236
_refine_diff_density_min -0.747
_refine_diff_density_rms 0.142
_refine_ls_extinction_method none
_refine_ls_goodness_of_fit_ref 1.016
_refine_ls_hydrogen_treatment mixed
_refine_ls_matrix_type full
_refine_ls_number_parameters 531
_refine_ls_number_reflns 7694
_refine_ls_number_restraints 413
_refine_ls_restrained_S_all 1.004
_refine_ls_R_factor_all 0.1913
_refine_ls_R_factor_gt 0.1125
_refine_ls_shift/su_max 0.005
_refine_ls_shift/su_mean 0.000
_refine_ls_structure_factor_coef Fsqd
_refine_ls_weighting_details 'calc w=1/[\s^2^(Fo^2^)+(0.1065P)^2^+256.3578P] where P=(Fo^2^+2Fc^2^)/3'
_refine_ls_weighting_scheme calc
_refine_ls_wR_factor_gt 0.2607
_refine_ls_wR_factor_ref 0.2939
_reflns_number_gt 4072
_reflns_number_total 7694
_reflns_threshold_expression >2\s(I)
_cod_data_source_file c2dt31173a.txt
_cod_data_source_block Mn12_i41_a
_cod_original_cell_volume 18536(2)
_cod_original_sg_symbol_H-M 'I 41/a'
_cod_database_code 7030198

loop_
_symmetry_equiv_pos_as_xyz
'x, y, z'
'-x, -y+1/2, z'
'-y+3/4, x+1/4, z+1/4'
'y+1/4, -x+1/4, z+1/4'
'x+1/2, y+1/2, z+1/2'
'-x+1/2, -y+1, z+1/2'
'-y+5/4, x+3/4, z+3/4'
'y+3/4, -x+3/4, z+3/4'
'-x, -y, -z'
'x, y-1/2, -z'
'y-3/4, -x-1/4, -z-1/4'
'-y-1/4, x-1/4, -z-1/4'
'-x+1/2, -y+1/2, -z+1/2'
'x+1/2, y, -z+1/2'
'y-1/4, -x+1/4, -z+1/4'
'-y+1/4, x+1/4, -z+1/4'

loop_
_atom_site_label
_atom_site_type_symbol
_atom_site_fract_x
_atom_site_fract_y
_atom_site_fract_z
_atom_site_U_iso_or_equiv
_atom_site_adp_type
_atom_site_occupancy
_atom_site_symmetry_multiplicity
_atom_site_calc_flag
_atom_site_refinement_flags
_atom_site_disorder_assembly
_atom_site_disorder_group
Mn1 Mn 0.01504(6) 0.18159(6) 0.14758(2) 0.0473(4) Uani 1 1 d U . .
Mn2 Mn 0.05485(8) 0.05575(7) 0.14852(3) 0.0592(4) Uani 1 1 d U . .
Mn3 Mn 0.17397(7) 0.15605(7) 0.13285(3) 0.0573(4) Uani 1 1 d U . .
O1 O 0.0133(3) 0.1938(3) 0.10305(10) 0.0433(12) Uani 1 1 d U . .
O2 O 0.0063(3) 0.1748(3) 0.19295(12) 0.0546(14) Uani 1 1 d U . .
O3 O 0.0904(3) 0.1363(3) 0.14706(11) 0.0523(8) Uani 1 1 d U . .
O4 O -0.0211(3) 0.1022(3) 0.14196(12) 0.0529(9) Uani 1 1 d U . .
O5 O 0.0765(3) 0.0380(3) 0.09939(13) 0.0625(13) Uani 1 1 d U . .
O6 O 0.0388(3) 0.0739(3) 0.19921(13) 0.0663(16) Uani 1 1 d U . .
O7 O 0.1331(4) 0.0111(3) 0.16176(15) 0.0701(13) Uani 1 1 d U A .
O8 O 0.0147(4) -0.0262(3) 0.15072(15) 0.0698(14) Uani 1 1 d U . .
O9 O 0.1676(3) 0.0932(3) 0.09370(14) 0.0679(16) Uani 1 1 d U . .
O10 O 0.1905(3) 0.2108(3) 0.17564(14) 0.0620(16) Uani 1 1 d DU . .
H10D H 0.158(4) 0.221(5) 0.186(3) 0.093 Uiso 1 1 d D . .
H10E H 0.203(5) 0.247(4) 0.172(3) 0.093 Uiso 1 1 d D . .
O11 O 0.2624(3) 0.1695(4) 0.12212(16) 0.0701(15) Uani 1 1 d U . .
O12 O 0.2092(3) 0.0855(3) 0.15734(16) 0.0710(14) Uani 1 1 d U A .
C1 C 0.0180(5) 0.1248(4) 0.20927(19) 0.058(2) Uani 1 1 d U . .
C2 C 0.0074(4) 0.1303(4) 0.24436(18) 0.062(2) Uani 1 1 d DU . .
C3 C 0.0420(6) 0.0909(5) 0.26418(18) 0.084(3) Uani 1 1 d DU . .
H3 H 0.0717 0.0617 0.2554 0.101 Uiso 1 1 calc R . .
C4 C 0.0334(6) 0.0940(6) 0.2966(2) 0.098(4) Uani 1 1 d DU . .
H4 H 0.0571 0.0669 0.3103 0.118 Uiso 1 1 calc R . .
C5 C -0.0094(6) 0.1362(5) 0.3092(2) 0.096(4) Uani 1 1 d DU . .
H5 H -0.0148 0.1381 0.3316 0.115 Uiso 1 1 calc R . .
C6 C -0.0452(5) 0.1761(5) 0.29009(15) 0.078(3) Uani 1 1 d DU . .
H6 H -0.0749 0.2050 0.2991 0.093 Uiso 1 1 calc R . .
C7 C -0.0365(4) 0.1729(4) 0.25736(15) 0.062(2) Uani 1 1 d DU . .
C8 C -0.0746(5) 0.2141(5) 0.2385(2) 0.063(2) Uani 1 1 d DU . .
N1 N -0.1083(4) 0.2484(4) 0.22533(18) 0.075(2) Uani 1 1 d DU . .
C9 C -0.0373(6) -0.0455(5) 0.1405(2) 0.073(3) Uani 1 1 d U . .
C10 C -0.0511(7) -0.1172(6) 0.1430(3) 0.104(4) Uani 1 1 d U . .
H10A H -0.0931 -0.1262 0.1338 0.156 Uiso 1 1 calc R . .
H10B H -0.0506 -0.1301 0.1654 0.156 Uiso 1 1 calc R . .
H10C H -0.0186 -0.1410 0.1312 0.156 Uiso 1 1 calc R . .
C11 C 0.1228(5) 0.0587(5) 0.0836(2) 0.062(2) Uani 1 1 d U . .
C12 C 0.1251(4) 0.0430(4) 0.0484(2) 0.062(2) Uani 1 1 d DU . .
C13 C 0.1593(5) 0.0821(5) 0.02837(18) 0.071(2) Uani 1 1 d DU . .
H13 H 0.1823 0.1170 0.0370 0.085 Uiso 1 1 calc R . .
C14 C 0.1604(5) 0.0711(5) -0.0042(2) 0.083(3) Uani 1 1 d DU . .
H14 H 0.1861 0.0967 -0.0178 0.100 Uiso 1 1 calc R . .
C15 C 0.1239(5) 0.0226(5) -0.0167(2) 0.088(3) Uani 1 1 d DU . .
H15 H 0.1204 0.0179 -0.0391 0.105 Uiso 1 1 calc R . .
C16 C 0.0924(5) -0.0192(5) 0.00323(18) 0.081(3) Uani 1 1 d DU . .
H16 H 0.0714 -0.0554 -0.0054 0.097 Uiso 1 1 calc R . .
C17 C 0.0916(5) -0.0084(5) 0.0356(2) 0.070(2) Uani 1 1 d DU . .
C18 C 0.0589(6) -0.0540(6) 0.0547(3) 0.078(3) Uani 1 1 d U . .
N2 N 0.0299(5) -0.0912(5) 0.0682(2) 0.092(3) Uani 1 1 d DU . .
C21 C 0.1889(6) 0.0324(5) 0.1648(2) 0.0704(18) Uani 1 1 d U . .
C22A C 0.2440(5) -0.0103(5) 0.1771(3) 0.077(3) Uani 0.70 1 d PGDU A 1
C23A C 0.3072(5) 0.0056(5) 0.1713(3) 0.091(4) Uani 0.70 1 d PGDU A 1
H23A H 0.3173 0.0440 0.1605 0.110 Uiso 0.70 1 calc PR A 1
C24A C 0.3556(5) -0.0348(7) 0.1814(4) 0.112(5) Uani 0.70 1 d PGDU A 1
H24A H 0.3988 -0.0240 0.1775 0.134 Uiso 0.70 1 calc PR A 1
C25A C 0.3408(6) -0.0910(7) 0.1972(4) 0.131(6) Uani 0.70 1 d PGDU A 1
H25A H 0.3739 -0.1186 0.2041 0.158 Uiso 0.70 1 calc PR A 1
C26A C 0.2776(6) -0.1069(5) 0.2030(4) 0.130(6) Uani 0.70 1 d PGDU A 1
H26A H 0.2675 -0.1453 0.2138 0.156 Uiso 0.70 1 calc PR A 1
C27A C 0.2292(5) -0.0665(5) 0.1929(3) 0.106(5) Uani 0.70 1 d PGDU A 1
C28A C 0.1660(8) -0.0857(10) 0.1996(6) 0.128(6) Uani 0.70 1 d PDU A 1
N3A N 0.1172(8) -0.1085(11) 0.2053(6) 0.184(9) Uani 0.70 1 d PDU A 1
C22B C 0.2236(12) -0.0223(12) 0.1860(7) 0.078(6) Uani 0.30 1 d PGDU A 2
C23B C 0.2883(12) -0.0208(14) 0.1789(8) 0.098(7) Uani 0.30 1 d PGDU A 2
H23B H 0.3044 0.0102 0.1645 0.117 Uiso 0.30 1 calc PR A 2
C24B C 0.3293(11) -0.0645(15) 0.1929(8) 0.105(8) Uani 0.30 1 d PGDU A 2
H24B H 0.3735 -0.0635 0.1880 0.126 Uiso 0.30 1 calc PR A 2
C25B C 0.3057(13) -0.1097(15) 0.2140(9) 0.121(9) Uani 0.30 1 d PGDU A 2
H25B H 0.3338 -0.1396 0.2235 0.145 Uiso 0.30 1 calc PR A 2
C26B C 0.2411(13) -0.1113(13) 0.2211(7) 0.117(9) Uani 0.30 1 d PGDU A 2
H26B H 0.2250 -0.1422 0.2355 0.141 Uiso 0.30 1 calc PR A 2
C27B C 0.2001(11) -0.0675(11) 0.2071(6) 0.107(8) Uani 0.30 1 d PGDU A 2
C28B C 0.1360(13) -0.0703(18) 0.2178(10) 0.115(9) Uani 0.30 1 d PDU A 2
N3B N 0.0837(13) -0.080(2) 0.2245(12) 0.177(14) Uani 0.30 1 d PDU A 2
Cl1 Cl 0.3094(4) 0.1631(4) 0.0265(2) 0.147(3) Uiso 0.60 1 d PDU . .
Cl2 Cl 0.3311(4) 0.2592(4) -0.0196(2) 0.166(3) Uiso 0.60 1 d PDU . .
C31 C 0.3157(12) 0.2418(7) 0.0194(4) 0.110(7) Uiso 0.60 1 d PDU . .
H31A H 0.3503 0.2594 0.0328 0.132 Uiso 0.60 1 calc PR . .
H31B H 0.2756 0.2629 0.0258 0.132 Uiso 0.60 1 calc PR . .
Cl3 Cl 0.2320(13) -0.0527(12) 0.2928(6) 0.160(9) Uiso 0.20 1 d PDU B 1
Cl4 Cl 0.2737(16) -0.1380(15) 0.3408(8) 0.205(13) Uiso 0.20 1 d PDU B 1
C32 C 0.268(3) -0.0613(15) 0.3286(9) 0.093(18) Uiso 0.20 1 d PDU B 1
H32A H 0.2435 -0.0369 0.3447 0.112 Uiso 0.20 1 calc PR B 1
H32B H 0.3111 -0.0427 0.3274 0.112 Uiso 0.20 1 calc PR B 1
Cl5 Cl 0.0356(9) 0.1462(10) 0.3966(5) 0.180(7) Uiso 0.30 1 d PDU C 1
Cl6 Cl 0.1228(9) 0.0578(8) 0.3698(5) 0.158(6) Uiso 0.30 1 d PDU C 1
C33 C 0.0522(13) 0.0695(12) 0.3871(10) 0.075(12) Uiso 0.30 1 d PDU C 1
H33A H 0.0504 0.0436 0.4068 0.090 Uiso 0.30 1 calc PR C 1
H33B H 0.0186 0.0536 0.3726 0.090 Uiso 0.30 1 calc PR C 1
Cl7 Cl 0.1567(5) 0.0553(5) 0.3565(3) 0.108(3) Uiso 0.40 1 d PDU D 2
Cl8 Cl 0.0506(6) 0.0995(9) 0.3919(4) 0.157(5) Uiso 0.40 1 d PDU D 2
C34 C 0.1211(9) 0.1185(10) 0.3750(6) 0.082(8) Uiso 0.40 1 d PDU D 2
H34A H 0.1501 0.1351 0.3916 0.098 Uiso 0.40 1 calc PR D 2
H34B H 0.1142 0.1529 0.3593 0.098 Uiso 0.40 1 calc PR D 2
Cl9 Cl 0.1935(8) -0.0233(8) 0.2827(4) 0.146(5) Uiso 0.30 1 d PDU E 3
Cl10 Cl 0.1901(8) 0.0275(7) 0.3451(3) 0.130(4) Uiso 0.30 1 d PDU E 3
C35 C 0.222(3) -0.028(2) 0.3205(6) 0.16(2) Uiso 0.30 1 d PDU E 3
H35A H 0.2126 -0.0710 0.3291 0.198 Uiso 0.30 1 calc PR E 3
H35B H 0.2688 -0.0229 0.3201 0.198 Uiso 0.30 1 calc PR E 3
Cl11 Cl 0.3418(15) -0.2353(16) 0.2650(7) 0.198(12) Uiso 0.20 1 d PDU . .
Cl12 Cl 0.4191(16) -0.2519(17) 0.2104(8) 0.212(13) Uiso 0.20 1 d PDU . .
C36 C 0.349(2) -0.269(3) 0.2285(10) 0.11(2) Uiso 0.20 1 d PDU . .
H36A H 0.3140 -0.2532 0.2148 0.135 Uiso 0.20 1 calc PR . .
H36B H 0.3449 -0.3153 0.2305 0.135 Uiso 0.20 1 calc PR . .

loop_
_atom_site_aniso_label
_atom_site_aniso_U_11
_atom_site_aniso_U_22
_atom_site_aniso_U_33
_atom_site_aniso_U_23
_atom_site_aniso_U_13
_atom_site_aniso_U_12
Mn1 0.0652(9) 0.0569(8) 0.0198(6) -0.0004(5) 0.0007(5) 0.0016(6)
Mn2 0.0867(10) 0.0584(8) 0.0325(7) -0.0043(6) 0.0012(6) 0.0081(7)
Mn3 0.0639(9) 0.0745(10) 0.0336(7) -0.0090(6) -0.0066(6) 0.0091(7)
O1 0.055(3) 0.060(3) 0.0145(15) -0.0049(18) 0.001(2) -0.001(2)
O2 0.086(4) 0.056(3) 0.0218(15) 0.0016(16) 0.002(2) 0.006(3)
O3 0.0701(16) 0.0642(18) 0.023(2) -0.0026(18) -0.0055(17) 0.0058(13)
O4 0.074(2) 0.058(2) 0.026(2) 0.0015(18) 0.003(2) -0.0032(14)
O5 0.083(4) 0.067(3) 0.0369(17) -0.010(2) 0.004(2) 0.004(3)
O6 0.111(5) 0.060(3) 0.0286(16) 0.0062(16) 0.001(2) 0.016(3)
O7 0.095(2) 0.064(3) 0.052(3) -0.007(3) -0.006(3) 0.0161(19)
O8 0.102(4) 0.0604(18) 0.047(3) 0.001(2) 0.003(3) 0.002(2)
O9 0.071(4) 0.089(5) 0.045(3) -0.022(2) 0.000(2) 0.006(3)
O10 0.077(4) 0.072(4) 0.037(3) -0.008(2) -0.011(3) 0.004(3)
O11 0.061(2) 0.093(5) 0.056(4) -0.016(3) -0.009(2) 0.011(3)
O12 0.080(3) 0.075(3) 0.058(3) -0.010(2) -0.019(3) 0.016(2)
C1 0.088(7) 0.058(4) 0.026(2) 0.003(2) 0.002(4) 0.006(4)
C2 0.096(7) 0.064(6) 0.026(2) 0.005(3) 0.000(3) 0.008(4)
C3 0.129(10) 0.091(8) 0.034(3) 0.014(4) -0.002(5) 0.029(5)
C4 0.150(12) 0.113(9) 0.032(3) 0.008(5) -0.011(5) 0.033(7)
C5 0.149(12) 0.109(9) 0.029(4) 0.004(4) -0.001(5) 0.022(6)
C6 0.117(9) 0.087(7) 0.029(3) -0.004(4) 0.003(4) 0.008(5)
C7 0.093(7) 0.064(6) 0.030(3) 0.004(3) 0.009(3) 0.001(4)
C8 0.082(7) 0.076(7) 0.032(4) -0.002(4) 0.012(4) 0.010(4)
N1 0.094(7) 0.087(6) 0.044(5) 0.007(4) 0.010(4) 0.017(4)
C9 0.102(6) 0.067(5) 0.049(6) 0.002(5) 0.008(5) -0.006(4)
C10 0.139(11) 0.074(5) 0.100(10) 0.013(7) -0.006(8) -0.022(6)
C11 0.077(5) 0.071(6) 0.039(3) -0.015(3) 0.003(3) 0.005(4)
C12 0.063(6) 0.083(6) 0.039(3) -0.017(3) 0.003(3) 0.004(4)
C13 0.077(7) 0.092(7) 0.043(3) -0.014(4) 0.006(4) -0.004(4)
C14 0.101(8) 0.105(8) 0.044(3) -0.015(4) 0.016(5) -0.006(5)
C15 0.104(9) 0.117(9) 0.042(4) -0.026(4) 0.008(5) -0.003(6)
C16 0.089(8) 0.104(8) 0.050(3) -0.029(4) -0.001(5) -0.007(5)
C17 0.076(7) 0.086(6) 0.048(3) -0.022(3) 0.003(4) 0.000(4)
C18 0.096(9) 0.078(7) 0.059(5) -0.024(4) 0.008(5) -0.004(5)
N2 0.117(9) 0.088(7) 0.072(6) -0.014(5) 0.009(5) -0.012(5)
C21 0.095(3) 0.069(4) 0.048(5) -0.020(4) -0.008(5) 0.017(3)
C22A 0.097(3) 0.075(6) 0.059(8) -0.011(6) -0.007(6) 0.020(5)
C23A 0.093(4) 0.095(8) 0.087(10) -0.013(7) -0.023(8) 0.010(5)
C24A 0.099(5) 0.117(10) 0.119(12) -0.003(8) -0.015(9) 0.025(6)
C25A 0.131(6) 0.129(11) 0.134(13) 0.020(10) -0.031(10) 0.030(8)
C26A 0.142(7) 0.111(10) 0.136(13) 0.040(9) -0.012(10) 0.028(7)
C27A 0.123(6) 0.099(9) 0.095(11) 0.021(8) 0.002(9) 0.022(6)
C28A 0.131(6) 0.127(12) 0.127(13) 0.036(10) -0.001(10) 0.000(8)
N3A 0.163(10) 0.182(15) 0.209(16) 0.021(12) 0.025(12) -0.040(10)
C22B 0.093(5) 0.066(9) 0.075(13) -0.012(9) -0.017(7) 0.010(7)
C23B 0.090(7) 0.102(14) 0.101(15) -0.007(11) -0.018(10) 0.014(9)
C24B 0.095(8) 0.105(15) 0.116(16) 0.001(12) -0.008(11) 0.022(10)
C25B 0.128(10) 0.116(15) 0.119(17) 0.010(11) -0.017(12) 0.009(11)
C26B 0.133(11) 0.104(14) 0.115(16) 0.031(11) -0.009(12) 0.005(10)
C27B 0.124(9) 0.102(14) 0.095(15) 0.016(10) -0.014(10) 0.002(10)
C28B 0.133(9) 0.107(16) 0.104(16) 0.023(13) 0.003(11) 0.006(9)
N3B 0.148(12) 0.19(2) 0.19(2) 0.006(14) 0.037(14) -0.012(13)

loop_
_atom_type_symbol
_atom_type_description
_atom_type_scat_dispersion_real
_atom_type_scat_dispersion_imag
_atom_type_scat_source
C C 0.0033 0.0016 'International Tables Vol C Tables 4.2.6.8 and 6.1.1.4'
H H 0.0000 0.0000 'International Tables Vol C Tables 4.2.6.8 and 6.1.1.4'
O O 0.0106 0.0060 'International Tables Vol C Tables 4.2.6.8 and 6.1.1.4'
Mn Mn 0.3368 0.7283 'International Tables Vol C Tables 4.2.6.8 and 6.1.1.4'
N N 0.0061 0.0033 'International Tables Vol C Tables 4.2.6.8 and 6.1.1.4'
Cl Cl 0.1484 0.1585 'International Tables Vol C Tables 4.2.6.8 and 6.1.1.4'

loop_
_geom_angle_atom_site_label_1
_geom_angle_atom_site_label_2
_geom_angle_atom_site_label_3
_geom_angle
_geom_angle_site_symmetry_1
_geom_angle_site_symmetry_3
O4 Mn1 O3 83.4(3) . .
O4 Mn1 O1 89.3(2) . .
O3 Mn1 O1 94.3(2) . .
O4 Mn1 O1 103.0(3) . 15
O3 Mn1 O1 173.1(3) . 15
O1 Mn1 O1 83.6(2) . 15
O4 Mn1 O2 91.2(2) . .
O3 Mn1 O2 93.2(2) . .
O1 Mn1 O2 172.5(3) . .
O1 Mn1 O2 89.0(2) 15 .
O4 Mn1 O1 171.5(2) . 16
O3 Mn1 O1 94.2(3) . 16
O1 Mn1 O1 82.7(2) . 16
O1 Mn1 O1 79.0(3) 15 16
O2 Mn1 O1 97.1(2) . 16
O4 Mn1 Mn2 42.68(19) . .
O3 Mn1 Mn2 41.49(19) . .
O1 Mn1 Mn2 98.57(17) . .
O1 Mn1 Mn2 145.25(18) 15 .
O2 Mn1 Mn2 86.82(18) . .
O1 Mn1 Mn2 135.71(17) 16 .
O4 Mn1 Mn1 91.02(19) . 15
O3 Mn1 Mn1 136.94(16) . 15
O1 Mn1 Mn1 42.85(17) . 15
O1 Mn1 Mn1 41.80(13) 15 15
O2 Mn1 Mn1 129.67(19) . 15
O1 Mn1 Mn1 85.13(15) 16 15
Mn2 Mn1 Mn1 125.23(7) . 15
O4 Mn1 Mn1 129.75(17) . 16
O3 Mn1 Mn1 88.35(19) . 16
O1 Mn1 Mn1 41.91(17) . 16
O1 Mn1 Mn1 85.69(15) 15 16
O2 Mn1 Mn1 138.84(19) . 16
O1 Mn1 Mn1 41.89(13) 16 16
Mn2 Mn1 Mn1 118.88(7) . 16
Mn1 Mn1 Mn1 63.01(5) 15 16
O4 Mn1 Mn1 142.5(2) . 2
O3 Mn1 Mn1 133.4(2) . 2
O1 Mn1 Mn1 82.16(17) . 2
O1 Mn1 Mn1 39.91(17) 15 2
O2 Mn1 Mn1 92.95(17) . 2
O1 Mn1 Mn1 39.15(16) 16 2
Mn2 Mn1 Mn1 174.78(9) . 2
Mn1 Mn1 Mn1 58.50(2) 15 2
Mn1 Mn1 Mn1 58.50(2) 16 2
O3 Mn2 O4 82.2(3) . .
O3 Mn2 O8 177.6(3) . .
O4 Mn2 O8 95.7(3) . .
O3 Mn2 O7 96.2(3) . .
O4 Mn2 O7 171.8(2) . .
O8 Mn2 O7 85.8(3) . .
O3 Mn2 O5 92.4(2) . .
O4 Mn2 O5 97.4(2) . .
O8 Mn2 O5 89.1(3) . .
O7 Mn2 O5 90.7(3) . .
O3 Mn2 O6 86.3(2) . .
O4 Mn2 O6 85.5(2) . .
O8 Mn2 O6 92.4(3) . .
O7 Mn2 O6 86.4(3) . .
O5 Mn2 O6 176.6(3) . .
O3 Mn2 Mn1 41.36(18) . .
O4 Mn2 Mn1 41.52(18) . .
O8 Mn2 Mn1 136.3(2) . .
O7 Mn2 Mn1 135.1(2) . .
O5 Mn2 Mn1 102.47(18) . .
O6 Mn2 Mn1 78.55(16) . .
O3 Mn3 O4 94.6(2) . 16
O3 Mn3 O11 173.4(3) . .
O4 Mn3 O11 91.8(3) 16 .
O3 Mn3 O12 91.1(3) . .
O4 Mn3 O12 174.2(3) 16 .
O11 Mn3 O12 82.5(3) . .
O3 Mn3 O9 92.8(2) . .
O4 Mn3 O9 93.3(3) 16 .
O11 Mn3 O9 88.3(3) . .
O12 Mn3 O9 87.7(3) . .
O3 Mn3 O10 90.2(3) . .
O4 Mn3 O10 94.2(2) 16 .
O11 Mn3 O10 87.8(3) . .
O12 Mn3 O10 84.5(3) . .
O9 Mn3 O10 171.7(3) . .
Mn1 O1 Mn1 96.3(2) . 16
Mn1 O1 Mn1 95.3(2) . 15
Mn1 O1 Mn1 100.9(3) 16 15
C1 O2 Mn1 125.0(5) . .
Mn1 O3 Mn2 97.2(3) . .
Mn1 O3 Mn3 133.1(3) . .
Mn2 O3 Mn3 125.6(3) . .
Mn1 O4 Mn2 95.8(3) . .
Mn1 O4 Mn3 130.6(3) . 15
Mn2 O4 Mn3 126.9(3) . 15
C11 O5 Mn2 127.8(6) . .
C1 O6 Mn2 122.7(5) . .
C21 O7 Mn2 129.5(7) . .
C9 O8 Mn2 131.5(7) . .
C11 O9 Mn3 132.0(6) . .
C9 O11 Mn3 137.2(7) 16 .
C21 O12 Mn3 133.6(7) . .
O6 C1 O2 126.8(7) . .
O6 C1 C2 117.3(7) . .
O2 C1 C2 115.8(7) . .
C3 C2 C7 119.7(8) . .
C3 C2 C1 118.0(7) . .
C7 C2 C1 122.3(7) . .
C4 C3 C2 120.0(9) . .
C5 C4 C3 119.9(10) . .
C4 C5 C6 121.7(9) . .
C5 C6 C7 118.3(8) . .
C6 C7 C2 120.4(7) . .
C6 C7 C8 116.7(7) . .
C2 C7 C8 122.9(6) . .
N1 C8 C7 174.5(9) . .
O8 C9 O11 126.8(10) . 15
O8 C9 C10 117.5(11) . .
O11 C9 C10 115.6(11) 15 .
O9 C11 O5 126.7(8) . .
O9 C11 C12 115.5(8) . .
O5 C11 C12 117.7(8) . .
C13 C12 C17 119.3(8) . .
C13 C12 C11 118.8(7) . .
C17 C12 C11 121.8(8) . .
C12 C13 C14 120.9(9) . .
C15 C14 C13 119.1(9) . .
C14 C15 C16 120.5(9) . .
C17 C16 C15 119.9(9) . .
C16 C17 C12 120.0(9) . .
C16 C17 C18 116.7(8) . .
C12 C17 C18 123.2(8) . .
N2 C18 C17 175.2(13) . .
O12 C21 O7 127.9(10) . .
O12 C21 C22A 110.4(10) . .
O7 C21 C22A 121.5(10) . .
O12 C21 C22B 128.5(14) . .
O7 C21 C22B 102.9(13) . .
C23A C22A C27A 120.0 . .
C23A C22A C21 121.1(8) . .
C27A C22A C21 118.9(8) . .
C22A C23A C24A 120.0 . .
C25A C24A C23A 120.0 . .
C24A C25A C26A 120.0 . .
C27A C26A C25A 120.0 . .
C26A C27A C22A 120.0 . .
C26A C27A C28A 116.9(10) . .
C22A C27A C28A 123.1(10) . .
N3A C28A C27A 172(2) . .
C23B C22B C27B 120.0 . .
C23B C22B C21 107.7(14) . .
C27B C22B C21 132.2(14) . .
C24B C23B C22B 120.0 . .
C23B C24B C25B 120.0 . .
C26B C25B C24B 120.0 . .
C27B C26B C25B 120.0 . .
C26B C27B C22B 120.0 . .
C26B C27B C28B 115.3(13) . .
C22B C27B C28B 124.5(13) . .
N3B C28B C27B 171(4) . .
Cl1 C31 Cl2 113.2(11) . .
Cl3 C32 Cl4 113.7(15) . .
Cl6 C33 Cl5 115.2(14) . .
Cl8 C34 Cl7 113.0(13) . .
Cl10 C35 Cl9 112.9(14) . .
Cl11 C36 Cl12 113.7(15) . .

loop_
_geom_bond_atom_site_label_1
_geom_bond_atom_site_label_2
_geom_bond_distance
_geom_bond_site_symmetry_2
Mn1 O4 1.847(6) .
Mn1 O3 1.847(6) .
Mn1 O1 1.888(5) .
Mn1 O1 1.892(6) 15
Mn1 O2 1.920(5) .
Mn1 O1 1.923(6) 16
Mn1 Mn2 2.7727(19) .
Mn1 Mn1 2.816(2) 15
Mn1 Mn1 2.816(2) 16
Mn1 Mn1 2.943(3) 2
Mn2 O3 1.851(6) .
Mn2 O4 1.889(6) .
Mn2 O8 1.920(7) .
Mn2 O7 1.972(7) .
Mn2 O5 2.146(6) .
Mn2 O6 2.189(6) .
Mn3 O3 1.900(6) .
Mn3 O4 1.932(6) 16
Mn3 O11 1.932(7) .
Mn3 O12 1.949(7) .
Mn3 O9 2.113(6) .
Mn3 O10 2.162(6) .
O1 Mn1 1.892(6) 16
O1 Mn1 1.923(5) 15
O2 C1 1.279(10) .
O4 Mn3 1.932(6) 15
O5 C11 1.256(11) .
O6 C1 1.230(10) .
O7 C21 1.261(12) .
O8 C9 1.241(13) .
O9 C11 1.261(11) .
O11 C9 1.260(13) 16
O12 C21 1.236(12) .
C1 C2 1.496(11) .
C2 C3 1.380(9) .
C2 C7 1.395(8) .
C3 C4 1.377(9) .
C4 C5 1.368(9) .
C5 C6 1.382(9) .
C6 C7 1.388(6) .
C7 C8 1.422(12) .
C8 N1 1.150(10) .
C9 O11 1.260(13) 15
C9 C10 1.538(15) .
C11 C12 1.515(12) .
C12 C13 1.377(9) .
C12 C17 1.395(9) .
C13 C14 1.389(9) .
C14 C15 1.378(9) .
C15 C16 1.382(9) .
C16 C17 1.381(9) .
C17 C18 1.425(15) .
C18 N2 1.140(13) .
C21 C22A 1.552(14) .
C21 C22B 1.63(2) .
C22A C23A 1.3900 .
C22A C27A 1.3900 .
C23A C24A 1.3900 .
C24A C25A 1.3900 .
C25A C26A 1.3900 .
C26A C27A 1.3900 .
C27A C28A 1.415(12) .
C28A N3A 1.157(12) .
C22B C23B 1.3900 .
C22B C27B 1.3900 .
C23B C24B 1.3900 .
C24B C25B 1.3900 .
C25B C26B 1.3900 .
C26B C27B 1.3900 .
C27B C28B 1.421(13) .
C28B N3B 1.154(13) .
Cl1 C31 1.684(13) .
Cl2 C31 1.709(13) .
Cl3 C32 1.691(15) .
Cl4 C32 1.695(15) .
Cl5 C33 1.696(14) .
Cl6 C33 1.670(14) .
Cl7 C34 1.711(13) .
Cl8 C34 1.690(13) .
Cl9 C35 1.700(15) .
Cl10 C35 1.697(15) .
Cl11 C36 1.691(15) .
Cl12 C36 1.691(15) .
